data_2223925
loop_
_publ_author_name
'Chiang, Pei-Hsuan'
'Hsu, Shih-Chen'
'Lin, Chia-Her'

_publ_section_title
;
 Poly[bis(\m~2~-4,4'-bipyridine)bis(3-nitrobenzoato)cobalt(II)]
;
_journal_coeditor_code NC2159
_journal_issue 11
_journal_name_full 'Acta Crystallographica Section E'
_journal_page_first m1302
_journal_page_last m1303
_journal_paper_doi 10.1107/S1600536809039786
_journal_volume 65
_journal_year 2009
_chemical_formula_iupac '[Co (C7 H4 N O4)2 (C10 H8 N2)2]'
_chemical_formula_moiety 'C34 H24 Co N6 O8'
_chemical_formula_sum 'C34 H24 Co N6 O8'
_chemical_formula_weight 703.52
_chemical_name_systematic
;
Poly[bis(\m~2~-4,4'-bipyridine)bis(3-nitrobenzoato)cobalt(II)]
;
_space_group_IT_number 15
_symmetry_cell_setting monoclinic
_symmetry_space_group_name_Hall '-C 2yc'
_symmetry_space_group_name_H-M 'C 1 2/c 1'
_atom_sites_solution_hydrogens geom
_atom_sites_solution_primary direct
_atom_sites_solution_secondary difmap
_audit_creation_method SHELXL-97
_cell_angle_alpha 90.00
_cell_angle_beta 94.661(2)
_cell_angle_gamma 90.00
_cell_formula_units_Z 4
_cell_length_a 18.2074(15)
_cell_length_b 11.4717(8)
_cell_length_c 15.0543(12)
_cell_measurement_reflns_used 6091
_cell_measurement_temperature 295(2)
_cell_measurement_theta_max 28.118
_cell_measurement_theta_min 2.245
_cell_volume 3134.0(4)
_computing_cell_refinement 'SAINT (Bruker, 2008)'
_computing_data_collection 'APEX2 (Bruker, 2008)'
_computing_data_reduction 'SAINT (Bruker, 2008)'
_computing_molecular_graphics 'DIAMOND (Brandenburg, 2009)'
_computing_publication_material 'SHELXL97 (Sheldrick, 2008)'
_computing_structure_refinement 'SHELXL97 (Sheldrick, 2008)'
_computing_structure_solution 'SHELXS97 (Sheldrick, 2008)'
_diffrn_ambient_temperature 295(2)
_diffrn_detector_area_resol_mean 8.3333
_diffrn_measured_fraction_theta_full 0.995
_diffrn_measured_fraction_theta_max 0.995
_diffrn_measurement_device_type 'Bruker APEXII CCD'
_diffrn_measurement_method '\f and \w'
_diffrn_radiation_monochromator graphite
_diffrn_radiation_source 'fine-focus sealed tube'
_diffrn_radiation_type MoK\a
_diffrn_radiation_wavelength 0.71073
_diffrn_reflns_av_R_equivalents 0.0228
_diffrn_reflns_av_sigmaI/netI 0.0213
_diffrn_reflns_limit_h_max 23
_diffrn_reflns_limit_h_min -24
_diffrn_reflns_limit_k_max 15
_diffrn_reflns_limit_k_min -8
_diffrn_reflns_limit_l_max 20
_diffrn_reflns_limit_l_min -19
_diffrn_reflns_number 13056
_diffrn_reflns_theta_full 28.25
_diffrn_reflns_theta_max 28.25
_diffrn_reflns_theta_min 2.10
_exptl_absorpt_coefficient_mu 0.612
_exptl_absorpt_correction_T_max 0.9138
_exptl_absorpt_correction_T_min 0.7919
_exptl_absorpt_correction_type multi-scan
_exptl_absorpt_process_details '(SADABS; Bruker, 2008)'
_exptl_crystal_colour pink
_exptl_crystal_density_diffrn 1.491
_exptl_crystal_density_method 'not measured'
_exptl_crystal_description columnar
_exptl_crystal_F_000 1444
_exptl_crystal_size_max 0.40
_exptl_crystal_size_mid 0.25
_exptl_crystal_size_min 0.15
_refine_diff_density_max 0.291
_refine_diff_density_min -0.253
_refine_ls_extinction_method none
_refine_ls_goodness_of_fit_ref 1.032
_refine_ls_hydrogen_treatment constr
_refine_ls_matrix_type full
_refine_ls_number_parameters 243
_refine_ls_number_reflns 3861
_refine_ls_number_restraints 0
_refine_ls_restrained_S_all 1.032
_refine_ls_R_factor_all 0.0356
_refine_ls_R_factor_gt 0.0299
_refine_ls_shift/su_max 0.002
_refine_ls_shift/su_mean 0.000
_refine_ls_structure_factor_coef Fsqd
_refine_ls_weighting_details 'calc w=1/[\s^2^(Fo^2^)+(0.0451P)^2^+1.8393P] where P=(Fo^2^+2Fc^2^)/3'
_refine_ls_weighting_scheme calc
_refine_ls_wR_factor_gt 0.0804
_refine_ls_wR_factor_ref 0.0848
_reflns_number_gt 3389
_reflns_number_total 3861
_reflns_threshold_expression I>2\s(I)
_cod_data_source_file nc2159.cif
_cod_data_source_block I
_cod_original_sg_symbol_H-M 'C 2/c'
_cod_original_formula_sum 'C34 H24 Co N6 O8 '
_cod_database_code 2223925
_cod_database_fobs_code 2223925

loop_
_symmetry_equiv_pos_as_xyz
'x, y, z'
'-x, y, -z+1/2'
'x+1/2, y+1/2, z'
'-x+1/2, y+1/2, -z+1/2'
'-x, -y, -z'
'x, -y, z-1/2'
'-x+1/2, -y+1/2, -z'
'x+1/2, -y+1/2, z-1/2'

loop_
_atom_site_type_symbol
_atom_site_label
_atom_site_fract_x
_atom_site_fract_y
_atom_site_fract_z
_atom_site_U_iso_or_equiv
_atom_site_adp_type
_atom_site_calc_flag
_atom_site_refinement_flags
_atom_site_occupancy
_atom_site_disorder_assembly
_atom_site_disorder_group
Co Co1 0.5000 1.191582(19) 1.2500 0.02382(8) Uani d S 1 . .
O O1 0.57262(6) 1.18588(9) 1.15246(7) 0.0354(2) Uani d . 1 . .
O O2 0.55038(8) 1.25715(13) 1.01478(8) 0.0558(3) Uani d . 1 . .
O O3 0.81068(14) 1.0206(2) 0.83179(16) 0.1227(9) Uani d . 1 . .
O O4 0.70904(15) 1.1028(2) 0.79153(13) 0.1102(8) Uani d . 1 . .
N N1 0.5000 1.38167(14) 1.2500 0.0311(3) Uani d S 1 . .
N N2 0.5000 0.99916(13) 1.2500 0.0300(3) Uani d S 1 . .
N N3 0.40427(7) 1.19830(9) 1.15518(8) 0.0298(2) Uani d . 1 . .
N N4 0.75458(14) 1.06877(18) 0.84869(16) 0.0765(6) Uani d . 1 . .
C C1 0.58770(8) 1.20319(12) 1.07270(10) 0.0330(3) Uani d . 1 . .
C C2 0.66071(9) 1.15062(13) 1.05012(10) 0.0347(3) Uani d . 1 . .
C C3 0.67493(10) 1.13700(14) 0.96153(11) 0.0427(4) Uani d . 1 . .
H H3A 0.6406 1.1601 0.9158 0.051 Uiso calc R 1 . .
C C4 0.74128(12) 1.08841(15) 0.94287(13) 0.0517(5) Uani d . 1 . .
C C5 0.79520(11) 1.05707(17) 1.00796(16) 0.0590(5) Uani d . 1 . .
H H5A 0.8399 1.0267 0.9930 0.071 Uiso calc R 1 . .
C C6 0.78115(11) 1.07189(17) 1.09553(15) 0.0548(5) Uani d . 1 . .
H H6A 0.8169 1.0522 1.1407 0.066 Uiso calc R 1 . .
C C7 0.71369(9) 1.11618(14) 1.11679(12) 0.0435(4) Uani d . 1 . .
H H7A 0.7039 1.1229 1.1762 0.052 Uiso calc R 1 . .
C C8 0.49826(9) 1.44210(12) 1.17370(10) 0.0359(3) Uani d . 1 . .
H H8A 0.4975 1.4011 1.1203 0.043 Uiso calc R 1 . .
C C9 0.49748(9) 1.56253(12) 1.17056(10) 0.0370(3) Uani d . 1 . .
H H9A 0.4953 1.6012 1.1161 0.044 Uiso calc R 1 . .
C C10 0.5000 1.62512(16) 1.2500 0.0317(4) Uani d S 1 . .
C C11 0.5000 1.75431(16) 1.2500 0.0314(4) Uani d S 1 . .
C C12 0.5282(4) 0.9374(4) 1.1858(3) 0.0383(11) Uani d P 0.68(2) . 1
H H12 0.5490 0.9779 1.1406 0.046 Uiso calc PR 0.68(2) . 1
C C13 0.5285(4) 0.8176(4) 1.1825(3) 0.0402(11) Uani d P 0.68(2) . 1
H H13 0.5477 0.7793 1.1351 0.048 Uiso calc PR 0.68(2) . 1
C C12' 0.5517(9) 0.9382(10) 1.2151(18) 0.060(4) Uani d P 0.32(2) . 2
H H12' 0.5890 0.9784 1.1896 0.071 Uiso calc PR 0.32(2) . 2
C C13' 0.5538(10) 0.8169(9) 1.2143(19) 0.068(5) Uani d P 0.32(2) . 2
H H13' 0.5920 0.7785 1.1892 0.082 Uiso calc PR 0.32(2) . 2
C C14 0.40078(8) 1.15400(14) 1.07344(10) 0.0362(3) Uani d . 1 . .
H H14A 0.4399 1.1087 1.0574 0.043 Uiso calc R 1 . .
C C15 0.34177(8) 1.17185(14) 1.01086(10) 0.0369(3) Uani d . 1 . .
H H15A 0.3422 1.1395 0.9543 0.044 Uiso calc R 1 . .
C C16 0.28195(7) 1.23815(12) 1.03276(9) 0.0281(3) Uani d . 1 . .
C C17 0.28502(9) 1.28120(15) 1.11918(10) 0.0386(3) Uani d . 1 . .
H H17A 0.2458 1.3239 1.1381 0.046 Uiso calc R 1 . .
C C18 0.34630(9) 1.26053(15) 1.17697(10) 0.0381(3) Uani d . 1 . .
H H18A 0.3474 1.2915 1.2341 0.046 Uiso calc R 1 . .

loop_
_atom_site_aniso_label
_atom_site_aniso_U_11
_atom_site_aniso_U_22
_atom_site_aniso_U_33
_atom_site_aniso_U_12
_atom_site_aniso_U_13
_atom_site_aniso_U_23
Co1 0.02889(14) 0.01737(12) 0.02410(13) 0.000 -0.00451(9) 0.000
O1 0.0408(6) 0.0355(5) 0.0300(5) -0.0014(4) 0.0041(4) 0.0005(4)
O2 0.0581(8) 0.0690(9) 0.0398(7) 0.0156(7) 0.0004(6) 0.0141(6)
O3 0.1288(19) 0.144(2) 0.1065(16) 0.0236(16) 0.0775(15) -0.0159(14)
O4 0.137(2) 0.150(2) 0.0493(10) 0.0023(16) 0.0364(12) -0.0075(12)
N1 0.0420(9) 0.0187(7) 0.0316(8) 0.000 -0.0024(7) 0.000
N2 0.0347(8) 0.0192(7) 0.0354(9) 0.000 -0.0011(7) 0.000
N3 0.0314(6) 0.0275(6) 0.0293(6) 0.0021(4) -0.0044(5) -0.0009(4)
N4 0.0978(16) 0.0672(12) 0.0717(13) -0.0167(11) 0.0522(13) -0.0103(10)
C1 0.0392(7) 0.0287(7) 0.0307(7) -0.0045(6) 0.0006(6) 0.0000(5)
C2 0.0435(8) 0.0259(6) 0.0352(7) -0.0049(6) 0.0064(6) 0.0022(6)
C3 0.0555(10) 0.0350(8) 0.0389(8) -0.0080(7) 0.0121(7) 0.0018(6)
C4 0.0668(12) 0.0365(8) 0.0559(11) -0.0120(8) 0.0305(9) -0.0021(7)
C5 0.0527(11) 0.0418(9) 0.0863(15) 0.0012(8) 0.0290(11) 0.0038(10)
C6 0.0469(10) 0.0475(10) 0.0699(13) 0.0050(8) 0.0040(9) 0.0080(9)
C7 0.0486(9) 0.0386(8) 0.0434(9) 0.0020(7) 0.0042(7) 0.0044(7)
C8 0.0541(9) 0.0223(6) 0.0304(7) 0.0012(6) -0.0016(6) -0.0023(5)
C9 0.0573(9) 0.0219(6) 0.0315(7) 0.0014(6) 0.0009(6) 0.0038(5)
C10 0.0404(10) 0.0184(8) 0.0361(10) 0.000 0.0026(8) 0.000
C11 0.0418(10) 0.0178(8) 0.0342(10) 0.000 0.0010(8) 0.000
C12 0.058(3) 0.0214(12) 0.0374(18) -0.0007(16) 0.0131(15) 0.0017(11)
C13 0.063(3) 0.0222(13) 0.0373(18) 0.0007(16) 0.0180(15) -0.0022(11)
C12' 0.052(6) 0.024(3) 0.107(12) -0.001(4) 0.035(7) 0.009(6)
C13' 0.062(7) 0.024(3) 0.126(14) 0.012(4) 0.050(8) 0.008(6)
C14 0.0291(7) 0.0399(8) 0.0382(8) 0.0062(6) -0.0050(6) -0.0108(6)
C15 0.0316(7) 0.0464(8) 0.0315(7) 0.0052(6) -0.0048(6) -0.0132(6)
C16 0.0278(6) 0.0288(6) 0.0270(6) 0.0008(5) -0.0028(5) 0.0014(5)
C17 0.0379(8) 0.0490(9) 0.0281(7) 0.0165(7) -0.0030(6) -0.0023(6)
C18 0.0414(8) 0.0461(8) 0.0254(7) 0.0123(7) -0.0055(6) -0.0040(6)

loop_
_atom_type_symbol
_atom_type_description
_atom_type_scat_dispersion_real
_atom_type_scat_dispersion_imag
_atom_type_scat_source
C C 0.0033 0.0016 'International Tables Vol C Tables 4.2.6.8 and 6.1.1.4'
H H 0.0000 0.0000 'International Tables Vol C Tables 4.2.6.8 and 6.1.1.4'
N N 0.0061 0.0033 'International Tables Vol C Tables 4.2.6.8 and 6.1.1.4'
O O 0.0106 0.0060 'International Tables Vol C Tables 4.2.6.8 and 6.1.1.4'
Co Co 0.3494 0.9721 'International Tables Vol C Tables 4.2.6.8 and 6.1.1.4'

loop_
_geom_angle_atom_site_label_1
_geom_angle_atom_site_label_2
_geom_angle_atom_site_label_3
_geom_angle_site_symmetry_1
_geom_angle_site_symmetry_3
_geom_angle
_geom_angle_publ_flag
O1 Co1 O1 . 2_657 176.35(6) ?
O1 Co1 N3 . . 93.46(5) ?
O1 Co1 N3 2_657 . 86.68(5) ?
O1 Co1 N3 . 2_657 86.67(5) ?
O1 Co1 N3 2_657 2_657 93.46(5) ?
N3 Co1 N3 . 2_657 175.92(6) ?
O1 Co1 N1 . . 91.82(3) ?
O1 Co1 N1 2_657 . 91.82(3) ?
N3 Co1 N1 . . 87.96(3) ?
N3 Co1 N1 2_657 . 87.96(3) ?
O1 Co1 N2 . . 88.18(3) ?
O1 Co1 N2 2_657 . 88.18(3) ?
N3 Co1 N2 . . 92.04(3) ?
N3 Co1 N2 2_657 . 92.04(3) ?
N1 Co1 N2 . . 180.0000(10) ?
C1 O1 Co1 . . 150.73(10) ?
C8 N1 C8 . 2_657 117.69(17) ?
C8 N1 Co1 . . 121.16(8) ?
C8 N1 Co1 2_657 . 121.16(8) ?
C12' N2 C12' . 2_657 115.7(10) ?
C12' N2 C12 . 2_657 109.7(5) ?
C12' N2 C12 2_657 . 109.7(5) ?
C12 N2 C12 2_657 . 115.9(4) ?
C12' N2 Co1 . . 122.1(5) ?
C12' N2 Co1 2_657 . 122.1(5) ?
C12 N2 Co1 2_657 . 122.1(2) ?
C12 N2 Co1 . . 122.1(2) ?
C14 N3 C18 . . 116.89(12) ?
C14 N3 Co1 . . 124.98(10) ?
C18 N3 Co1 . . 117.84(9) ?
O3 N4 O4 . . 122.7(2) ?
O3 N4 C4 . . 118.7(3) ?
O4 N4 C4 . . 118.5(2) ?
O2 C1 O1 . . 126.93(15) ?
O2 C1 C2 . . 118.91(14) ?
O1 C1 C2 . . 114.15(13) ?
C3 C2 C7 . . 119.26(15) ?
C3 C2 C1 . . 119.56(14) ?
C7 C2 C1 . . 121.18(14) ?
C4 C3 C2 . . 118.41(17) ?
C4 C3 H3A . . 120.8 ?
C2 C3 H3A . . 120.8 ?
C3 C4 C5 . . 123.09(18) ?
C3 C4 N4 . . 118.2(2) ?
C5 C4 N4 . . 118.7(2) ?
C6 C5 C4 . . 118.21(18) ?
C6 C5 H5A . . 120.9 ?
C4 C5 H5A . . 120.9 ?
C5 C6 C7 . . 120.21(19) ?
C5 C6 H6A . . 119.9 ?
C7 C6 H6A . . 119.9 ?
C2 C7 C6 . . 120.74(17) ?
C2 C7 H7A . . 119.6 ?
C6 C7 H7A . . 119.6 ?
N1 C8 C9 . . 123.08(14) ?
N1 C8 H8A . . 118.5 ?
C9 C8 H8A . . 118.5 ?
C8 C9 C10 . . 119.11(14) ?
C8 C9 H9A . . 120.4 ?
C10 C9 H9A . . 120.4 ?
C9 C10 C9 . 2_657 117.92(17) ?
C9 C10 C11 . . 121.04(9) ?
C9 C10 C11 2_657 . 121.04(9) ?
C13' C11 C13' 1_565 2_667 116.3(9) ?
C13' C11 C13 1_565 2_667 109.8(6) ?
C13' C11 C13 2_667 1_565 109.8(6) ?
C13 C11 C13 2_667 1_565 116.7(4) ?
C13' C11 C10 1_565 . 121.9(4) ?
C13' C11 C10 2_667 . 121.9(5) ?
C13 C11 C10 2_667 . 121.7(2) ?
C13 C11 C10 1_565 . 121.7(2) ?
N2 C12 C13 . . 124.0(4) ?
N2 C12 H12 . . 118.0 ?
C13 C12 H12 . . 118.0 ?
C12 C13 C11 . 1_545 119.7(4) ?
C12 C13 H13 . . 120.2 ?
C11 C13 H13 1_545 . 120.2 ?
N2 C12' C13' . . 123.8(10) ?
N2 C12' H12' . . 118.1 ?
C13' C12' H12' . . 118.1 ?
C11 C13' C12' 1_545 . 120.2(9) ?
C11 C13' H13' 1_545 . 119.9 ?
C12' C13' H13' . . 119.9 ?
N3 C14 C15 . . 123.34(13) ?
N3 C14 H14A . . 118.3 ?
C15 C14 H14A . . 118.3 ?
C14 C15 C16 . . 119.93(13) ?
C14 C15 H15A . . 120.0 ?
C16 C15 H15A . . 120.0 ?
C17 C16 C15 . . 116.37(12) ?
C17 C16 C16 . 7_577 121.74(15) ?
C15 C16 C16 . 7_577 121.89(16) ?
C18 C17 C16 . . 119.94(13) ?
C18 C17 H17A . . 120.0 ?
C16 C17 H17A . . 120.0 ?
N3 C18 C17 . . 123.48(14) ?
N3 C18 H18A . . 118.3 ?
C17 C18 H18A . . 118.3 ?

loop_
_geom_bond_atom_site_label_1
_geom_bond_atom_site_label_2
_geom_bond_site_symmetry_2
_geom_bond_distance
_geom_bond_publ_flag
Co1 O1 . 2.0553(11) ?
Co1 O1 2_657 2.0553(11) ?
Co1 N3 . 2.1627(12) ?
Co1 N3 2_657 2.1627(12) ?
Co1 N1 . 2.1807(16) ?
Co1 N2 . 2.2074(16) ?
O1 C1 . 1.2689(18) ?
O2 C1 . 1.2283(19) ?
O3 N4 . 1.206(3) ?
O4 N4 . 1.210(3) ?
N1 C8 . 1.3398(16) ?
N1 C8 2_657 1.3398(16) ?
N2 C12' . 1.315(12) ?
N2 C12' 2_657 1.315(12) ?
N2 C12 2_657 1.334(5) ?
N2 C12 . 1.334(5) ?
N3 C14 . 1.3280(18) ?
N3 C18 . 1.3370(19) ?
N4 C4 . 1.475(3) ?
C1 C2 . 1.523(2) ?
C2 C3 . 1.388(2) ?
C2 C7 . 1.392(2) ?
C3 C4 . 1.380(3) ?
C3 H3A . 0.9300 ?
C4 C5 . 1.377(3) ?
C5 C6 . 1.374(3) ?
C5 H5A . 0.9300 ?
C6 C7 . 1.390(2) ?
C6 H6A . 0.9300 ?
C7 H7A . 0.9300 ?
C8 C9 . 1.3824(19) ?
C8 H8A . 0.9300 ?
C9 C10 . 1.3925(17) ?
C9 H9A . 0.9300 ?
C10 C9 2_657 1.3925(17) ?
C10 C11 . 1.482(3) ?
C11 C13' 1_565 1.359(12) ?
C11 C13' 2_667 1.359(11) ?
C11 C13 2_667 1.384(5) ?
C11 C13 1_565 1.384(5) ?
C12 C13 . 1.375(7) ?
C12 H12 . 0.9300 ?
C13 C11 1_545 1.384(5) ?
C13 H13 . 0.9300 ?
C12' C13' . 1.392(16) ?
C12' H12' . 0.9300 ?
C13' C11 1_545 1.359(11) ?
C13' H13' . 0.9300 ?
C14 C15 . 1.385(2) ?
C14 H14A . 0.9300 ?
C15 C16 . 1.390(2) ?
C15 H15A . 0.9300 ?
C16 C17 . 1.388(2) ?
C16 C16 7_577 1.488(2) ?
C17 C18 . 1.379(2) ?
C17 H17A . 0.9300 ?
C18 H18A . 0.9300 ?
